data_2104858
loop_
_publ_author_name
'Hangan, Adriana'
'Borodi, Gheorghe'
'Filip, Xenia'
'Tripon, Carmen'
'Morari, Cristian'
'Oprean, Luminita'
'Filip, Claudiu'

_publ_section_title
;
 Structure of
 <i>N</i>-(5-ethyl-[1,3,4]-thiadiazole-2-yl)toluenesulfonamide by
 combined X-ray powder diffraction, ^13^C solid-state NMR and molecular
 modelling
;
_journal_coeditor_code ZB5014
_journal_issue 6
_journal_name_full 'Acta Crystallographica Section B'
_journal_page_first 615
_journal_page_last 621
_journal_paper_doi 10.1107/S0108768110039327
_journal_volume 66
_journal_year 2010
_chemical_formula_sum 'C11 H13 N3 O2 S2'
_chemical_formula_weight 283.26
_chemical_name_systematic ' ?'
_space_group_IT_number 61
_symmetry_cell_setting orthorhombic
_symmetry_space_group_name_Hall '-P 2ac 2ab'
_symmetry_space_group_name_H-M 'P b c a'
_audit_creation_method 'from EXP file using GSAS2CIF'
_cell_angle_alpha 90.0
_cell_angle_beta 90.0
_cell_angle_gamma 90.0
_cell_formula_units_Z 8
_cell_length_a 8.5364(2)
_cell_length_b 15.0148(3)
_cell_length_c 21.3846(3)
_cell_measurement_temperature 293
_cell_volume 2740.91(9)
_computing_structure_refinement GSAS
_diffrn_ambient_temperature 293
_diffrn_measurement_device_type 'Bruker D8 Advance'
_diffrn_radiation_monochromator Ge(111)
_diffrn_radiation_type 'Cu K\a~1~'
_diffrn_radiation_wavelength 1.5406
_exptl_absorpt_correction_T_max 0.80327
_exptl_absorpt_correction_T_min 0.80215
_exptl_absorpt_process_details
;  GSAS Absorption/surface roughness correction: function number 0
 Debye-Scherrer absorption correction
Term (= MU.r/wave) =   0.84613E-01
Correction is refined.
;
_pd_block_id 2010-07-29T11:19|LC|borodi|Bruker_D8_Advance
_pd_calc_method 'Rietveld Refinement'
_pd_char_colour white
_pd_instr_location ' ?'
_pd_meas_2theta_range_inc 0.005
_pd_meas_2theta_range_max 50.028
_pd_meas_2theta_range_min 3.543
_pd_meas_number_of_points 9298
_pd_meas_scan_method cont
_pd_phase_name Lad1
_pd_proc_2theta_range_inc 0.005
_pd_proc_2theta_range_max 50.02735
_pd_proc_2theta_range_min 3.54235
_pd_proc_info_datetime 2010-07-29T11:19:26
_pd_proc_info_excluded_regions ' ?'
_pd_proc_ls_background_function
;  GSAS Background function number 1 with 13 terms.
 Shifted Chebyshev function of 1st kind
   1:  234.111   2:  -260.100   3:  131.588   4:  -55.7401
   5:  25.3514   6:  -3.00434   7:  -4.08634   8:  13.0009
   9:  -2.47133  10:  -1.75930  11:  1.47926  12:  -3.75949
   13:  0.912415
;
_pd_proc_ls_peak_cutoff 0.01000
_pd_proc_ls_profile_function
;
 CW Profile function number 4 with 18 terms
 Pseudovoigt profile coefficients as parameterized in
 P. Thompson, D.E. Cox & J.B. Hastings (1987). J. Appl. Cryst.,20,79-83.
 Asymmetry correction of L.W. Finger, D.E. Cox & A. P. Jephcoat (1994).
 J. Appl. Cryst.,27,892-900.
 Microstrain broadening by P.W. Stephens, (1999). J. Appl. Cryst.,32,281-289.
 Peak tails are ignored where the intensity is below 0.0100 times the peak
  Aniso. broadening axis  0.0  0.0  1.0
;
_pd_proc_ls_prof_R_factor 0.0792
_pd_proc_ls_prof_wR_expected 0.0530
_pd_proc_ls_prof_wR_factor 0.1130
_pd_proc_number_of_points 9298
_pd_spec_mounting 'Bruker sample cup'
_pd_spec_mount_mode reflection
_pd_spec_shape flat_sheet
_pd_spec_size_axial 25
_pd_spec_size_thick 1
_refine_ls_goodness_of_fit_all 2.19
_refine_ls_matrix_type full
_refine_ls_number_parameters 56
_refine_ls_number_restraints 48
_refine_ls_shift/su_max 1.02
_refine_ls_shift/su_mean 0.14
_reflns_number_total 237
_cod_data_source_file zb5014.cif
_cod_data_source_block LC_publ
_cod_depositor_comments
;
The following automatic conversions were performed:
'_geom_bond_publ_flag' value 'N' changed to 'n' according to
'../cif_core.dic' dictionary named 'cif_core.dic' version 2.4.1 from
2010-06-29 (40 times).

'_geom_angle_publ_flag' value 'N' changed to 'n'
according to '../cif_core.dic' dictionary named 'cif_core.dic' version
2.4.1 from 2010-06-29 (27 times).

Automatic conversion script
Id: cif_fix_enum 1534 2011-01-05 14:08:14Z adriana 
;
_cod_original_cell_volume 2740.91406
_cod_database_code 2104858

loop_
_symmetry_equiv_pos_site_id
_symmetry_equiv_pos_as_xyz
1 +x,+y,+z
2 -x+1/2,+y+1/2,+z
3 +x,-y+1/2,+z+1/2
4 -x+1/2,-y,+z+1/2
-1 -x,-y,-z
-2 +x+1/2,-y+1/2,-z
-3 -x,+y+1/2,-z+1/2
-4 +x+1/2,+y,-z+1/2

loop_
_atom_site_type_symbol
_atom_site_label
_atom_site_fract_x
_atom_site_fract_y
_atom_site_fract_z
_atom_site_U_iso_or_equiv
_atom_site_thermal_displace_type
_atom_site_occupancy
C C1 0.1494(9) -0.3598(5) 0.1675(4) 0.0437(5) Uiso 1.0
C C2 0.2652(7) -0.2953(5) 0.1919(4) 0.0437(5) Uiso 1.0
C C3 0.1882(7) -0.2023(4) 0.2006(3) 0.0437(5) Uiso 1.0
N N1 0.2288(7) -0.1448(4) 0.2437(3) 0.0437(5) Uiso 1.0
N N2 0.1375(8) -0.0695(4) 0.2453(3) 0.0437(5) Uiso 1.0
C C4 0.0539(8) -0.0622(4) 0.1942(3) 0.0437(5) Uiso 1.0
S S1 0.0643(4) -0.1530(2) 0.14528(14) 0.0437(5) Uiso 1.0
N N3 -0.0284(7) 0.0166(4) 0.1821(3) 0.0437(5) Uiso 1.0
S S2 -0.1586(3) 0.03055(19) 0.12623(14) 0.0437(5) Uiso 1.0
O O1 -0.3206(7) 0.0376(4) 0.1499(3) 0.0437(5) Uiso 1.0
O O2 -0.1237(7) -0.0354(4) 0.0794(3) 0.0437(5) Uiso 1.0
C C5 -0.0923(2) 0.1366(3) 0.0950(3) 0.0437(5) Uiso 1.0
C C6 -0.1500(7) 0.2170(4) 0.1218(3) 0.0437(5) Uiso 1.0
C C7 -0.09996(10) 0.29974(6) 0.0991(3) 0.0437(5) Uiso 1.0
C C8 0.0000(7) 0.30218(6) 0.04590(4) 0.0437(5) Uiso 1.0
C C10 0.0160(7) 0.1399(4) 0.04586(8) 0.0437(5) Uiso 1.0
C C9 0.0635(7) 0.2209(4) 0.02109(10) 0.0437(5) Uiso 1.0
C C11 0.0565(9) 0.3910(5) 0.0197(4) 0.0437(5) Uiso 1.0

loop_
_atom_type_symbol
_atom_type_scat_dispersion_real
_atom_type_scat_dispersion_imag
_atom_type_scat_source
C 0.000 0.000 International_Tables_Vol_C
N 0.000 0.000 International_Tables_Vol_C
S 0.000 0.000 International_Tables_Vol_C
O 0.000 0.000 International_Tables_Vol_C

loop_
_geom_angle_atom_site_label_1
_geom_angle_atom_site_label_2
_geom_angle_atom_site_label_3
_geom_angle_site_symmetry_1
_geom_angle_site_symmetry_2
_geom_angle_site_symmetry_3
_geom_angle
_geom_angle_publ_flag
C1 C2 C3 1_555 . 1_555 110.3(5) n
C2 C3 N1 1_555 . 1_555 124.4(5) n
C2 C3 S1 1_555 . 1_555 123.6(4) n
N1 C3 S1 1_555 . 1_555 110.9(4) n
C3 N1 N2 1_555 . 1_555 114.2(5) n
N1 N2 C4 1_555 . 1_555 111.0(5) n
N2 C4 S1 1_555 . 1_555 114.4(5) n
N2 C4 N3 1_555 . 1_555 119.9(5) n
S1 C4 N3 1_555 . 1_555 125.6(4) n
C3 S1 C4 1_555 . 1_555 87.4(3) n
C4 N3 S2 1_555 . 1_555 125.5(5) n
N3 S2 O1 1_555 . 1_555 113.1(4) n
N3 S2 O2 1_555 . 1_555 106.1(4) n
N3 S2 C5 1_555 . 1_555 99.7(3) n
O1 S2 O2 1_555 . 1_555 118.8(4) n
O1 S2 C5 1_555 . 1_555 110.8(3) n
O2 S2 C5 1_555 . 1_555 106.4(3) n
S2 C5 C6 1_555 . 1_555 119.1(4) n
S2 C5 C10 1_555 . 1_555 120.9(4) n
C6 C5 C10 1_555 . 1_555 120.0(5) n
C5 C6 C7 1_555 . 1_555 120.4(5) n
C6 C7 C8 1_555 . 1_555 118.9(3) n
C7 C8 C9 1_555 . 1_555 120.0(2) n
C7 C8 C11 1_555 . 1_555 120.4(3) n
C9 C8 C11 1_555 . 1_555 119.2(4) n
C5 C10 C9 1_555 . 1_555 120.7(5) n
C8 C9 C10 1_555 . 1_555 119.6(4) n

loop_
_geom_bond_atom_site_label_1
_geom_bond_atom_site_label_2
_geom_bond_site_symmetry_1
_geom_bond_site_symmetry_2
_geom_bond_distance
_geom_bond_publ_flag
C1 C2 . 1_555 1.479(10) n
C2 C1 . 1_555 1.479(10) n
C2 C3 . 1_555 1.555(9) n
C3 C2 . 1_555 1.555(9) n
C3 N1 . 1_555 1.309(8) n
C3 S1 . 1_555 1.751(6) n
N1 C3 . 1_555 1.309(8) n
N1 N2 . 1_555 1.373(8) n
N1 S1 . 1_555 2.534(6) n
N2 N1 . 1_555 1.373(8) n
N2 C4 . 1_555 1.310(8) n
C4 N2 . 1_555 1.310(8) n
C4 S1 . 1_555 1.721(6) n
C4 N3 . 1_555 1.400(8) n
S1 C3 . 1_555 1.751(6) n
S1 N1 . 1_555 2.534(6) n
S1 C4 . 1_555 1.721(6) n
N3 C4 . 1_555 1.400(8) n
N3 S2 . 1_555 1.645(7) n
S2 N3 . 1_555 1.645(7) n
S2 O1 . 1_555 1.476(7) n
S2 O2 . 1_555 1.439(7) n
S2 C5 . 1_555 1.817(5) n
O1 S2 . 1_555 1.476(7) n
O2 S2 . 1_555 1.439(7) n
C5 S2 . 1_555 1.817(5) n
C5 C6 . 1_555 1.425(8) n
C5 C10 . 1_555 1.400(6) n
C6 C5 . 1_555 1.425(8) n
C6 C7 . 1_555 1.401(7) n
C7 C6 . 1_555 1.401(7) n
C7 C8 . 1_555 1.422(6) n
C8 C7 . 1_555 1.422(6) n
C8 C9 . 1_555 1.437(6) n
C8 C11 . 1_555 1.525(8) n
C10 C5 . 1_555 1.400(6) n
C10 C9 . 1_555 1.387(8) n
C9 C8 . 1_555 1.437(6) n
C9 C10 . 1_555 1.387(8) n
C11 C8 . 1_555 1.525(8) n
